data_4028134
loop_
_publ_author_name
'Hu Chen'
'Zhaofeng Wang'
'Yingnan Zhang'
'Yong Huang'

_publ_section_title
;
 Highly trans-Stereoselective Synthesis of Bicyclic Isoxazolidines via
 Copper-Catalyzed Triple Cascade Catalysis
;
_journal_name_full 'Journal of Organic Chemistry'
_journal_page_first 3503
_journal_page_last 3509
_journal_paper_doi 10.1021/jo400215e
_journal_volume 78
_journal_year 2013
_chemical_formula_moiety 'C22 H19 N O4 S'
_chemical_formula_sum 'C22 H19 N O4 S'
_chemical_formula_weight 393.44
_space_group_IT_number 14
_symmetry_cell_setting monoclinic
_symmetry_space_group_name_Hall '-P 2yn'
_symmetry_space_group_name_H-M 'P 1 21/n 1'
_atom_sites_solution_hydrogens geom
_atom_sites_solution_primary direct
_atom_sites_solution_secondary difmap
_audit_creation_method SHELXL-97
_audit_update_record
;
2012-09-12 # Formatted by publCIF
;
_cell_angle_alpha 90.00
_cell_angle_beta 99.688(7)
_cell_angle_gamma 90.00
_cell_formula_units_Z 4
_cell_length_a 11.6836(2)
_cell_length_b 7.53790(10)
_cell_length_c 21.9834(15)
_cell_measurement_reflns_used 10420
_cell_measurement_temperature 296(2)
_cell_measurement_theta_max 69.00
_cell_measurement_theta_min 6.70
_cell_volume 1908.46(14)
_computing_cell_refinement 'CrystalClear-SM Auto 2.0 r4'
_computing_data_collection 'CrystalClear-SM Auto 2.0 r4 (Rigaku, 2009)'
_computing_data_reduction 'CrystalClear-SM Auto 2.0 r4'
_computing_molecular_graphics 'CrystalStructure 4.0'
_computing_publication_material 'CrystalStructure 4.0 (Rigaku, 2009)'
_computing_structure_refinement 'SHELXL97 (Sheldrick, 1997)'
_computing_structure_solution 'SHELXS97 (Sheldrick, 1997)'
_diffrn_ambient_temperature 296(2)
_diffrn_measured_fraction_theta_full 0.974
_diffrn_measured_fraction_theta_max 0.974
_diffrn_measurement_device_type 'Rigaku Saturn944+ CCD'
_diffrn_measurement_method \w
_diffrn_radiation_monochromator graphite
_diffrn_radiation_source 'fine-focus sealed tube'
_diffrn_radiation_type CuK\a
_diffrn_radiation_wavelength 1.54187
_diffrn_reflns_av_R_equivalents 0.0373
_diffrn_reflns_av_sigmaI/netI 0.0354
_diffrn_reflns_limit_h_max 14
_diffrn_reflns_limit_h_min -14
_diffrn_reflns_limit_k_max 8
_diffrn_reflns_limit_k_min -7
_diffrn_reflns_limit_l_max 24
_diffrn_reflns_limit_l_min -26
_diffrn_reflns_number 12695
_diffrn_reflns_theta_full 69.07
_diffrn_reflns_theta_max 69.07
_diffrn_reflns_theta_min 6.66
_exptl_absorpt_coefficient_mu 1.750
_exptl_absorpt_correction_T_max 0.7210
_exptl_absorpt_correction_T_min 0.5412
_exptl_absorpt_correction_type multi-scan
_exptl_absorpt_process_details 'Jacobson, R. (1998) Private communication'
_exptl_crystal_colour yellow
_exptl_crystal_density_diffrn 1.369
_exptl_crystal_description block
_exptl_crystal_F_000 824
_exptl_crystal_size_max 0.40
_exptl_crystal_size_mid 0.30
_exptl_crystal_size_min 0.20
_refine_diff_density_max 0.204
_refine_diff_density_min -0.541
_refine_diff_density_rms 0.062
_refine_ls_extinction_method none
_refine_ls_goodness_of_fit_ref 1.059
_refine_ls_hydrogen_treatment constr
_refine_ls_matrix_type full
_refine_ls_number_parameters 253
_refine_ls_number_reflns 3451
_refine_ls_number_restraints 0
_refine_ls_restrained_S_all 1.059
_refine_ls_R_factor_all 0.0616
_refine_ls_R_factor_gt 0.0478
_refine_ls_shift/su_max 0.000
_refine_ls_shift/su_mean 0.000
_refine_ls_structure_factor_coef Fsqd
_refine_ls_weighting_details 'calc w=1/[\s^2^(Fo^2^)+(0.1000P)^2^+0.9000P] where P=(Fo^2^+2Fc^2^)/3'
_refine_ls_weighting_scheme calc
_refine_ls_wR_factor_gt 0.1468
_refine_ls_wR_factor_ref 0.1735
_reflns_number_gt 2665
_reflns_number_total 3451
_reflns_threshold_expression >2sigma(I)
_cod_data_source_file jo400215e_si_005.cif
_cod_data_source_block shelxl
_cod_original_sg_symbol_H-M 'P 21/n'
_cod_database_code 4028134

loop_
_symmetry_equiv_pos_as_xyz
'x, y, z'
'-x+1/2, y+1/2, -z+1/2'
'-x, -y, -z'
'x-1/2, -y-1/2, z-1/2'

loop_
_atom_site_label
_atom_site_type_symbol
_atom_site_fract_x
_atom_site_fract_y
_atom_site_fract_z
_atom_site_U_iso_or_equiv
_atom_site_adp_type
_atom_site_occupancy
_atom_site_symmetry_multiplicity
_atom_site_calc_flag
_atom_site_refinement_flags
S1 S 0.34529(6) 0.68332(10) 0.16123(3) 0.0513(3) Uani 1 1 d .
O2 O 0.39335(14) 0.4828(3) 0.17035(8) 0.0484(5) Uani 1 1 d .
O4 O -0.10642(17) 0.0652(3) 0.04956(9) 0.0643(6) Uani 1 1 d .
O7 O 0.39005(18) 0.7635(3) 0.11183(11) 0.0661(6) Uani 1 1 d .
O9 O 0.3724(2) 0.7542(4) 0.22180(11) 0.0757(7) Uani 1 1 d .
N3 N -0.07077(18) 0.0667(3) 0.10814(10) 0.0449(5) Uani 1 1 d .
C5 C 0.3421(2) 0.1719(4) 0.04011(14) 0.0522(7) Uani 1 1 d .
H5 H 0.2882 0.0883 0.0222 0.063 Uiso 1 1 calc R
C6 C 0.3233(2) 0.2609(4) 0.09341(12) 0.0422(6) Uani 1 1 d .
C8 C -0.1546(2) 0.0132(4) 0.14661(12) 0.0434(6) Uani 1 1 d .
C10 C 0.1423(3) 0.6840(4) 0.08025(13) 0.0535(7) Uani 1 1 d .
H10 H 0.1845 0.7245 0.0507 0.064 Uiso 1 1 calc R
C11 C 0.1232(2) 0.1505(4) 0.09745(13) 0.0459(6) Uani 1 1 d .
H11 H 0.1110 0.1229 0.0556 0.055 Uiso 1 1 calc R
C12 C 0.2241(2) 0.2238(4) 0.12368(13) 0.0455(6) Uani 1 1 d .
H12 H 0.2315 0.2539 0.1652 0.055 Uiso 1 1 calc R
C13 C 0.1963(2) 0.6557(4) 0.14062(12) 0.0441(6) Uani 1 1 d .
C14 C 0.0348(2) 0.1145(4) 0.13286(13) 0.0477(6) Uani 1 1 d .
H14 H 0.0525 0.1254 0.1756 0.057 Uiso 1 1 calc R
C15 C -0.2713(2) 0.0303(4) 0.12224(14) 0.0533(7) Uani 1 1 d .
H15 H -0.2941 0.0824 0.0838 0.064 Uiso 1 1 calc R
C16 C -0.1199(3) -0.0617(4) 0.20404(14) 0.0550(7) Uani 1 1 d .
H16 H -0.0416 -0.0717 0.2206 0.066 Uiso 1 1 calc R
C17 C 0.4078(2) 0.3856(4) 0.11709(12) 0.0434(6) Uani 1 1 d .
C18 C 0.5219(2) 0.3238(4) 0.03981(15) 0.0575(8) Uani 1 1 d .
H18 H 0.5882 0.3419 0.0224 0.069 Uiso 1 1 calc R
C19 C 0.5067(2) 0.4156(4) 0.09195(14) 0.0537(7) Uani 1 1 d .
H19 H 0.5622 0.4967 0.1100 0.064 Uiso 1 1 calc R
C20 C -0.0390(2) 0.5892(4) 0.10734(16) 0.0604(8) Uani 1 1 d .
C21 C 0.0161(3) 0.5649(4) 0.16760(16) 0.0608(8) Uani 1 1 d .
H21 H -0.0266 0.5256 0.1971 0.073 Uiso 1 1 calc R
C22 C 0.1330(2) 0.5979(4) 0.18466(13) 0.0542(7) Uani 1 1 d .
H22 H 0.1690 0.5816 0.2253 0.065 Uiso 1 1 calc R
C23 C 0.0248(3) 0.6511(5) 0.06482(15) 0.0617(8) Uani 1 1 d .
H23 H -0.0121 0.6714 0.0245 0.074 Uiso 1 1 calc R
C24 C -0.3202(3) -0.1078(5) 0.21196(17) 0.0692(9) Uani 1 1 d .
H24 H -0.3760 -0.1509 0.2337 0.083 Uiso 1 1 calc R
C25 C -0.3534(3) -0.0303(5) 0.15540(16) 0.0626(8) Uani 1 1 d .
H25 H -0.4319 -0.0186 0.1393 0.075 Uiso 1 1 calc R
C26 C 0.4384(3) 0.2048(4) 0.01346(15) 0.0569(8) Uani 1 1 d .
H26 H 0.4473 0.1462 -0.0227 0.068 Uiso 1 1 calc R
C27 C -0.2044(3) -0.1219(5) 0.23651(15) 0.0656(9) Uani 1 1 d .
H27 H -0.1823 -0.1724 0.2753 0.079 Uiso 1 1 calc R
C28 C -0.1668(3) 0.5491(6) 0.0892(2) 0.0959(14) Uani 1 1 d .
H28A H -0.1907 0.5732 0.0461 0.115 Uiso 1 1 calc R
H28B H -0.2104 0.6222 0.1128 0.115 Uiso 1 1 calc R
H28C H -0.1805 0.4264 0.0972 0.115 Uiso 1 1 calc R

loop_
_atom_site_aniso_label
_atom_site_aniso_U_11
_atom_site_aniso_U_22
_atom_site_aniso_U_33
_atom_site_aniso_U_23
_atom_site_aniso_U_13
_atom_site_aniso_U_12
S1 0.0470(4) 0.0536(5) 0.0531(4) -0.0096(3) 0.0079(3) -0.0125(3)
O2 0.0372(9) 0.0586(12) 0.0474(11) -0.0006(9) 0.0016(7) -0.0061(8)
O4 0.0496(11) 0.0951(18) 0.0469(11) 0.0048(11) 0.0046(9) -0.0099(10)
O7 0.0601(13) 0.0581(13) 0.0855(16) 0.0058(11) 0.0276(11) -0.0149(10)
O9 0.0714(14) 0.0851(17) 0.0661(14) -0.0330(13) -0.0014(11) -0.0109(12)
N3 0.0386(11) 0.0502(14) 0.0457(12) 0.0019(10) 0.0063(9) -0.0030(9)
C5 0.0483(15) 0.0468(17) 0.0621(18) -0.0024(13) 0.0116(13) 0.0009(12)
C6 0.0348(12) 0.0419(14) 0.0488(15) 0.0058(12) 0.0037(10) 0.0006(10)
C8 0.0402(13) 0.0427(15) 0.0483(15) -0.0014(12) 0.0099(11) -0.0037(11)
C10 0.0645(18) 0.0513(17) 0.0449(15) 0.0054(13) 0.0101(13) -0.0012(13)
C11 0.0402(13) 0.0459(15) 0.0518(15) 0.0014(12) 0.0083(11) -0.0035(11)
C12 0.0406(13) 0.0466(16) 0.0494(15) 0.0016(12) 0.0079(11) -0.0028(11)
C13 0.0465(14) 0.0430(15) 0.0431(14) 0.0016(11) 0.0089(11) 0.0002(11)
C14 0.0402(14) 0.0509(16) 0.0513(15) -0.0011(13) 0.0059(11) -0.0059(11)
C15 0.0400(14) 0.0603(19) 0.0592(17) -0.0043(14) 0.0071(12) -0.0027(12)
C16 0.0528(16) 0.0571(19) 0.0552(17) 0.0029(14) 0.0094(13) -0.0035(13)
C17 0.0332(12) 0.0515(16) 0.0442(14) 0.0031(12) 0.0032(10) 0.0015(11)
C18 0.0392(14) 0.066(2) 0.071(2) 0.0117(16) 0.0208(13) 0.0105(13)
C19 0.0348(13) 0.0607(19) 0.0649(18) 0.0078(15) 0.0062(12) -0.0012(12)
C20 0.0410(15) 0.0509(19) 0.086(2) -0.0015(16) 0.0019(15) 0.0052(12)
C21 0.0505(16) 0.061(2) 0.075(2) 0.0064(16) 0.0236(15) -0.0018(14)
C22 0.0510(16) 0.065(2) 0.0483(16) 0.0044(14) 0.0129(12) 0.0010(13)
C23 0.0587(18) 0.0588(19) 0.0611(19) 0.0047(15) -0.0089(15) 0.0065(14)
C24 0.067(2) 0.065(2) 0.085(2) -0.0094(18) 0.0417(18) -0.0154(17)
C25 0.0401(15) 0.072(2) 0.079(2) -0.0121(18) 0.0194(14) -0.0097(14)
C26 0.0538(17) 0.0608(19) 0.0592(18) -0.0005(14) 0.0178(13) 0.0131(14)
C27 0.080(2) 0.063(2) 0.0573(18) 0.0071(16) 0.0227(16) -0.0073(17)
C28 0.050(2) 0.084(3) 0.145(4) -0.008(3) -0.006(2) 0.0003(18)

loop_
_atom_type_symbol
_atom_type_description
_atom_type_scat_dispersion_real
_atom_type_scat_dispersion_imag
_atom_type_scat_source
C C 0.0181 0.0091 'International Tables Vol C Tables 4.2.6.8 and 6.1.1.4'
H H 0.0000 0.0000 'International Tables Vol C Tables 4.2.6.8 and 6.1.1.4'
N N 0.0311 0.0180 'International Tables Vol C Tables 4.2.6.8 and 6.1.1.4'
O O 0.0492 0.0322 'International Tables Vol C Tables 4.2.6.8 and 6.1.1.4'
S S 0.3331 0.5567 'International Tables Vol C Tables 4.2.6.8 and 6.1.1.4'

loop_
_geom_angle_atom_site_label_1
_geom_angle_atom_site_label_2
_geom_angle_atom_site_label_3
_geom_angle
O7 S1 O9 120.32(15)
O7 S1 O2 109.22(12)
O9 S1 O2 102.59(13)
O7 S1 C13 109.53(13)
O9 S1 C13 110.24(14)
O2 S1 C13 103.45(11)
C17 O2 S1 118.02(16)
O4 N3 C14 122.8(2)
O4 N3 C8 116.4(2)
C14 N3 C8 120.9(2)
C26 C5 C6 121.7(3)
C26 C5 H5 119.2
C6 C5 H5 119.2
C17 C6 C5 115.7(2)
C17 C6 C12 121.6(2)
C5 C6 C12 122.6(2)
C16 C8 C15 120.7(3)
C16 C8 N3 121.5(2)
C15 C8 N3 117.7(2)
C23 C10 C13 118.8(3)
C23 C10 H10 120.6
C13 C10 H10 120.6
C12 C11 C14 120.7(3)
C12 C11 H11 119.6
C14 C11 H11 119.6
C11 C12 C6 126.3(3)
C11 C12 H12 116.9
C6 C12 H12 116.9
C22 C13 C10 120.5(3)
C22 C13 S1 119.1(2)
C10 C13 S1 120.4(2)
N3 C14 C11 123.0(3)
N3 C14 H14 118.5
C11 C14 H14 118.5
C25 C15 C8 119.5(3)
C25 C15 H15 120.2
C8 C15 H15 120.2
C8 C16 C27 118.7(3)
C8 C16 H16 120.7
C27 C16 H16 120.7
C19 C17 C6 123.1(3)
C19 C17 O2 118.1(2)
C6 C17 O2 118.7(2)
C19 C18 C26 119.7(3)
C19 C18 H18 120.1
C26 C18 H18 120.1
C18 C19 C17 119.0(3)
C18 C19 H19 120.5
C17 C19 H19 120.5
C23 C20 C21 118.6(3)
C23 C20 C28 121.0(3)
C21 C20 C28 120.4(3)
C22 C21 C20 121.1(3)
C22 C21 H21 119.4
C20 C21 H21 119.4
C21 C22 C13 119.3(3)
C21 C22 H22 120.4
C13 C22 H22 120.4
C20 C23 C10 121.7(3)
C20 C23 H23 119.1
C10 C23 H23 119.1
C25 C24 C27 120.0(3)
C25 C24 H24 120.0
C27 C24 H24 120.0
C24 C25 C15 120.4(3)
C24 C25 H25 119.8
C15 C25 H25 119.8
C5 C26 C18 120.6(3)
C5 C26 H26 119.7
C18 C26 H26 119.7
C24 C27 C16 120.7(3)
C24 C27 H27 119.6
C16 C27 H27 119.6
C20 C28 H28A 109.5
C20 C28 H28B 109.5
H28A C28 H28B 109.5
C20 C28 H28C 109.5
H28A C28 H28C 109.5
H28B C28 H28C 109.5

loop_
_geom_bond_atom_site_label_1
_geom_bond_atom_site_label_2
_geom_bond_distance
S1 O7 1.418(2)
S1 O9 1.420(2)
S1 O2 1.613(2)
S1 C13 1.736(3)
O2 C17 1.415(3)
O4 N3 1.285(3)
N3 C14 1.311(3)
N3 C8 1.454(3)
C5 C26 1.376(4)
C5 C6 1.399(4)
C5 H5 0.9300
C6 C17 1.399(4)
C6 C12 1.457(4)
C8 C16 1.380(4)
C8 C15 1.385(4)
C10 C23 1.380(4)
C10 C13 1.387(4)
C10 H10 0.9300
C11 C12 1.342(4)
C11 C14 1.421(4)
C11 H11 0.9300
C12 H12 0.9300
C13 C22 1.384(4)
C14 H14 0.9300
C15 C25 1.377(4)
C15 H15 0.9300
C16 C27 1.388(4)
C16 H16 0.9300
C17 C19 1.380(4)
C18 C19 1.376(4)
C18 C26 1.378(4)
C18 H18 0.9300
C19 H19 0.9300
C20 C23 1.371(5)
C20 C21 1.384(5)
C20 C28 1.510(4)
C21 C22 1.377(4)
C21 H21 0.9300
C22 H22 0.9300
C23 H23 0.9300
C24 C25 1.369(5)
C24 C27 1.374(5)
C24 H24 0.9300
C25 H25 0.9300
C26 H26 0.9300
C27 H27 0.9300
C28 H28A 0.9600
C28 H28B 0.9600
C28 H28C 0.9600

loop_
_geom_torsion_atom_site_label_1
_geom_torsion_atom_site_label_2
_geom_torsion_atom_site_label_3
_geom_torsion_atom_site_label_4
_geom_torsion
O7 S1 O2 C17 -35.5(2)
O9 S1 O2 C17 -164.23(18)
C13 S1 O2 C17 81.07(18)
C26 C5 C6 C17 0.6(4)
C26 C5 C6 C12 -177.8(3)
O4 N3 C8 C16 152.4(3)
C14 N3 C8 C16 -28.1(4)
O4 N3 C8 C15 -23.9(4)
C14 N3 C8 C15 155.6(3)
C14 C11 C12 C6 177.4(3)
C17 C6 C12 C11 159.0(3)
C5 C6 C12 C11 -22.7(5)
C23 C10 C13 C22 -1.0(4)
C23 C10 C13 S1 176.4(2)
O7 S1 C13 C22 -172.8(2)
O9 S1 C13 C22 -38.2(3)
O2 S1 C13 C22 70.9(3)
O7 S1 C13 C10 9.8(3)
O9 S1 C13 C10 144.4(2)
O2 S1 C13 C10 -106.5(2)
O4 N3 C14 C11 -7.1(4)
C8 N3 C14 C11 173.4(3)
C12 C11 C14 N3 170.1(3)
C16 C8 C15 C25 -0.9(4)
N3 C8 C15 C25 175.5(3)
C15 C8 C16 C27 0.9(5)
N3 C8 C16 C27 -175.3(3)
C5 C6 C17 C19 -2.8(4)
C12 C6 C17 C19 175.6(3)
C5 C6 C17 O2 178.9(2)
C12 C6 C17 O2 -2.6(4)
S1 O2 C17 C19 80.6(3)
S1 O2 C17 C6 -101.1(2)
C26 C18 C19 C17 0.4(4)
C6 C17 C19 C18 2.4(4)
O2 C17 C19 C18 -179.4(2)
C23 C20 C21 C22 -1.5(5)
C28 C20 C21 C22 178.9(3)
C20 C21 C22 C13 -0.3(5)
C10 C13 C22 C21 1.5(5)
S1 C13 C22 C21 -175.9(2)
C21 C20 C23 C10 2.0(5)
C28 C20 C23 C10 -178.3(3)
C13 C10 C23 C20 -0.8(5)
C27 C24 C25 C15 1.4(5)
C8 C15 C25 C24 -0.3(5)
C6 C5 C26 C18 2.0(5)
C19 C18 C26 C5 -2.5(5)
C25 C24 C27 C16 -1.4(5)
C8 C16 C27 C24 0.2(5)
